data_8101423
loop_
_publ_author_name
'\"Orlygsson, Gissur'
'Harbrecht, Bernd'

_publ_section_title
;
Crystal structure of pentazirconium tetratelluride, Zr~5~Te~4~
;
_journal_issue 1
_journal_name_full 'Zeitschrift f\"ur Kristallographie - New Crystal Structures'
_journal_page_first 5
_journal_page_last 6
_journal_volume 214
_journal_year 1999
_chemical_formula_sum 'Te4 Zr5'
_chemical_formula_weight 966.52
_space_group_IT_number 87
_symmetry_cell_setting tetragonal
_symmetry_space_group_name_Hall '-I 4'
_symmetry_space_group_name_H-M 'I 4/m'
_cell_angle_alpha 90.00
_cell_angle_beta 90.00
_cell_angle_gamma 90.00
_cell_formula_units_Z 2
_cell_length_a 10.7656(12)
_cell_length_b 10.7656(12)
_cell_length_c 3.8420(5)
_cell_measurement_temperature 293(2)
_cell_volume 445.28(9)
_diffrn_ambient_temperature 293(2)
_exptl_crystal_density_diffrn 7.209
_refine_ls_R_factor_obs 0.0151
_refine_ls_wR_factor_obs 0.0346
_cod_database_code 8101423

loop_
_symmetry_equiv_pos_as_xyz
'x, y, z'
'-x, -y, z'
'-y, x, z'
'y, -x, z'
'x+1/2, y+1/2, z+1/2'
'-x+1/2, -y+1/2, z+1/2'
'-y+1/2, x+1/2, z+1/2'
'y+1/2, -x+1/2, z+1/2'
'-x, -y, -z'
'x, y, -z'
'y, -x, -z'
'-y, x, -z'
'-x+1/2, -y+1/2, -z+1/2'
'x+1/2, y+1/2, -z+1/2'
'y+1/2, -x+1/2, -z+1/2'
'-y+1/2, x+1/2, -z+1/2'

loop_
_atom_site_aniso_label
_atom_site_aniso_U_11
_atom_site_aniso_U_22
_atom_site_aniso_U_33
_atom_site_aniso_U_23
_atom_site_aniso_U_13
_atom_site_aniso_U_12
Te1 0.00588(12) 0.00701(12) 0.00807(14) 0.000 0.000 -0.00071(7)
Zr1 0.0040(2) 0.0040(2) 0.0093(3) 0.000 0.000 0.000
Zr2 0.0060(2) 0.0056(2) 0.0085(2) 0.000 0.000 0.00015(11)

loop_
_atom_site_label
_atom_site_type_symbol
_atom_site_fract_x
_atom_site_fract_y
_atom_site_fract_z
_atom_site_U_iso_or_equiv
_atom_site_thermal_displace_type
_atom_site_occupancy
_atom_site_calc_flag
_atom_site_refinement_flags
_atom_site_disorder_group
Te1 Te 0.05132(2) 0.28206(2) 0.0000 0.00699(9) Uani 1 d S .
Zr1 Zr 0.0000 0.0000 0.0000 0.00580(14) Uani 1 d S .
Zr2 Zr 0.30885(3) 0.36773(3) 0.0000 0.00669(9) Uani 1 d S .

loop_
_geom_bond_atom_site_label_1
_geom_bond_atom_site_label_2
_geom_bond_distance
_geom_bond_site_symmetry_2
_geom_bond_publ_flag
Te1 Zr2 2.9218(5) . ?
Te1 Zr2 2.9248(4) 15_454 ?
Te1 Zr2 2.9248(4) 15_455 ?
Te1 Zr2 2.9251(4) 13 ?
Te1 Zr2 2.9251(4) 13_554 ?
Te1 Zr1 3.0864(4) . ?
Te1 Te1 3.8420(5) 1_554 ?
Te1 Te1 3.8420(5) 1_556 ?
Te1 Te1 3.9129(5) 15_454 ?
Te1 Te1 3.9129(5) 15_455 ?
Te1 Te1 3.9129(5) 7 ?
Te1 Te1 3.9129(5) 7_554 ?
Zr1 Te1 3.0864(4) 9 ?
Zr1 Te1 3.0864(4) 11 ?
Zr1 Te1 3.0864(4) 3 ?
Zr1 Zr2 3.1548(4) 13 ?
Zr1 Zr2 3.1548(4) 5_444 ?
Zr1 Zr2 3.1548(4) 15_455 ?
Zr1 Zr2 3.1548(4) 7_544 ?
Zr1 Zr2 3.1548(4) 15_454 ?
Zr1 Zr2 3.1548(4) 13_554 ?
Zr1 Zr2 3.1548(4) 7_545 ?
Zr1 Zr2 3.1548(4) 5_445 ?
Zr2 Te1 2.9248(4) 7 ?
Zr2 Te1 2.9248(4) 7_554 ?
Zr2 Te1 2.9251(4) 13_554 ?
Zr2 Te1 2.9251(4) 13 ?
Zr2 Zr1 3.1548(4) 5 ?
Zr2 Zr1 3.1548(4) 5_554 ?
Zr2 Zr2 3.4236(7) 13_554 ?
Zr2 Zr2 3.4236(7) 13 ?
Zr2 Zr2 3.5391(7) 11_565 ?
Zr2 Zr2 3.5391(6) 3_655 ?
Zr2 Zr2 3.8420(5) 1_554 ?
